data_4032126
loop_
_publ_author_name
'Bongers, Amanda'
'Clavette, Christian'
'Gan, Wei'
'Gorelsky, Serge I.'
'Betit, Lyanne'
'Lavergne, Kaitlyn'
'Markiewicz, Thomas'
'Moon, Patrick J.'
'Das Neves, Nicolas'
'Obhi, Nimrat K.'
'Toderian, Amy B.'
'Beauchemin, Andr\'e M'

_publ_section_title
;
 Intermolecular Aminocarbonylation of Alkenes using Concerted
 Cycloadditions of Iminoisocyanates.
;
_journal_issue 2
_journal_name_full 'The Journal of organic chemistry'
_journal_page_first 1175
_journal_page_last 1194
_journal_paper_doi 10.1021/acs.joc.6b02713
_journal_volume 82
_journal_year 2017
_chemical_formula_sum 'C24 H17 Cl3 N2 O'
_chemical_formula_weight 455.75
_chemical_name_systematic
; 
 ? 
;
_space_group_IT_number 9
_symmetry_cell_setting monoclinic
_symmetry_space_group_name_Hall 'C -2yc'
_symmetry_space_group_name_H-M 'C 1 c 1'
_atom_sites_solution_hydrogens geom
_atom_sites_solution_primary direct
_atom_sites_solution_secondary difmap
_audit_creation_method SHELXL-97
_cell_angle_alpha 90.00
_cell_angle_beta 94.449(8)
_cell_angle_gamma 90.00
_cell_formula_units_Z 4
_cell_length_a 4.8642(8)
_cell_length_b 21.195(3)
_cell_length_c 19.918(4)
_cell_measurement_reflns_used 1334
_cell_measurement_temperature 200(2)
_cell_measurement_theta_max 22.06
_cell_measurement_theta_min 2.81
_cell_volume 2047.3(6)
_computing_cell_refinement 'APEX II, Bruker (2009)'
_computing_data_collection 'APEX II, Bruker (2009)'
_computing_data_reduction 'XPREP, Bruker (2009)'
_computing_molecular_graphics 'SHELXTL, Bruker (2004)'
_computing_publication_material 'SHELXTL, Bruker (2004)'
_computing_structure_refinement 'SHELXL-97 (Sheldrick, 2008)'
_computing_structure_solution 'SHELXS-97 (Sheldrick, 2008)'
_diffrn_ambient_temperature 200(2)
_diffrn_measured_fraction_theta_full 0.994
_diffrn_measured_fraction_theta_max 0.994
_diffrn_measurement_device_type 'Bruker APEX-II CCD'
_diffrn_measurement_method '\f and \w scans'
_diffrn_radiation_monochromator graphite
_diffrn_radiation_source 'fine-focus sealed tube'
_diffrn_radiation_type MoK\a
_diffrn_radiation_wavelength 0.71073
_diffrn_reflns_av_R_equivalents 0.0925
_diffrn_reflns_av_sigmaI/netI 0.1295
_diffrn_reflns_limit_h_max 5
_diffrn_reflns_limit_h_min -5
_diffrn_reflns_limit_k_max 22
_diffrn_reflns_limit_k_min -21
_diffrn_reflns_limit_l_max 20
_diffrn_reflns_limit_l_min -18
_diffrn_reflns_number 6780
_diffrn_reflns_theta_full 22.03
_diffrn_reflns_theta_max 22.03
_diffrn_reflns_theta_min 1.92
_exptl_absorpt_coefficient_mu 0.467
_exptl_absorpt_correction_T_max 0.9977
_exptl_absorpt_correction_T_min 0.9460
_exptl_absorpt_correction_type multi-scan
_exptl_absorpt_process_details 'SADABS, Bruker (2003)'
_exptl_crystal_colour yellow
_exptl_crystal_density_diffrn 1.479
_exptl_crystal_density_meas ?
_exptl_crystal_density_method 'not measured'
_exptl_crystal_description needle
_exptl_crystal_F_000 936
_exptl_crystal_size_max 0.12
_exptl_crystal_size_mid 0.02
_exptl_crystal_size_min 0.01
_refine_diff_density_max 0.339
_refine_diff_density_min -0.380
_refine_diff_density_rms 0.065
_refine_ls_abs_structure_details 'Flack H D (1983), Acta Cryst. A39, 876-881'
_refine_ls_abs_structure_Flack -0.01(13)
_refine_ls_extinction_method none
_refine_ls_goodness_of_fit_ref 1.073
_refine_ls_hydrogen_treatment constr
_refine_ls_matrix_type full
_refine_ls_number_parameters 271
_refine_ls_number_reflns 2307
_refine_ls_number_restraints 272
_refine_ls_restrained_S_all 1.015
_refine_ls_R_factor_all 0.1406
_refine_ls_R_factor_gt 0.0666
_refine_ls_shift/su_max 0.001
_refine_ls_shift/su_mean 0.000
_refine_ls_structure_factor_coef Fsqd
_refine_ls_weighting_details 'calc w=1/[\s^2^(Fo^2^)+(0.0615P)^2^]'
_refine_ls_weighting_scheme calc
_refine_ls_wR_factor_gt 0.1230
_refine_ls_wR_factor_ref 0.1463
_reflns_number_gt 1441
_reflns_number_total 2307
_reflns_threshold_expression >2sigma(I)
_cod_data_source_file jo6b02713_si_002.cif
_cod_data_source_block ab010
_cod_depositor_comments
;
The following automatic conversions were performed:

'_symmetry_cell_setting' value 'Monoclinic' changed to 'monoclinic'
according to
/usr/data/users/saulius/crontab/automatic-downloads/rss-feeds/ACS/lib/dictionaries/cif_core.dic
dictionary named 'cif_core.dic' version 2.4.2 from 2011-04-26.

'_exptl_crystal_density_meas' value 'n/a' was changed to '?' - the
value is perceived as not measured.

Automatic conversion script
Id: cif_fix_values 4268 2015-11-12 08:31:59Z antanas 

 Adding full bibliography for 4032126--4032127.cif.
;
_cod_original_cell_volume 2047.4(6)
_cod_original_sg_symbol_H-M Cc
_cod_database_code 4032126

loop_
_symmetry_equiv_pos_as_xyz
'x, y, z'
'x, -y, z+1/2'
'x+1/2, y+1/2, z'
'x+1/2, -y+1/2, z+1/2'

loop_
_atom_site_label
_atom_site_type_symbol
_atom_site_fract_x
_atom_site_fract_y
_atom_site_fract_z
_atom_site_U_iso_or_equiv
_atom_site_adp_type
_atom_site_occupancy
_atom_site_symmetry_multiplicity
_atom_site_calc_flag
_atom_site_refinement_flags
N1 N 0.4097(11) 0.5270(3) 0.7338(3) 0.0278(16) Uani 1 1 d U
N2 N 0.5282(13) 0.5755(3) 0.7713(3) 0.0335(18) Uani 1 1 d U
O1 O 0.4611(10) 0.6814(3) 0.7739(3) 0.0426(16) Uani 1 1 d U
C1 C 0.3970(16) 0.6283(5) 0.7525(4) 0.031(2) Uani 1 1 d U
C2 C 0.1489(16) 0.6180(4) 0.7024(4) 0.0303(19) Uani 1 1 d U
H2A H -0.0294 0.6200 0.7242 0.036 Uiso 1 1 calc R
C3 C 0.1454(16) 0.6584(4) 0.6392(4) 0.036(2) Uani 1 1 d U
H3A H -0.0449 0.6632 0.6183 0.043 Uiso 1 1 calc R
H3B H 0.2229 0.7008 0.6497 0.043 Uiso 1 1 calc R
C4 C 0.3203(16) 0.6234(4) 0.5936(4) 0.0306(19) Uani 1 1 d U
C5 C 0.4451(17) 0.6443(4) 0.5389(4) 0.041(2) Uani 1 1 d U
H5A H 0.4187 0.6865 0.5238 0.049 Uiso 1 1 calc R
C6 C 0.6089(19) 0.6042(5) 0.5058(4) 0.050(3) Uani 1 1 d U
H6A H 0.7018 0.6193 0.4687 0.061 Uiso 1 1 calc R
C7 C 0.6408(18) 0.5408(4) 0.5260(4) 0.045(2) Uani 1 1 d U
H7A H 0.7484 0.5127 0.5017 0.054 Uiso 1 1 calc R
C8 C 0.5143(15) 0.5200(4) 0.5816(4) 0.032(2) Uani 1 1 d U
H8A H 0.5396 0.4777 0.5966 0.038 Uiso 1 1 calc R
C9 C 0.3508(15) 0.5606(4) 0.6152(4) 0.0274(19) Uani 1 1 d U
C10 C 0.2125(15) 0.5513(4) 0.6779(4) 0.0290(19) Uani 1 1 d U
H10A H 0.0432 0.5246 0.6708 0.035 Uiso 1 1 calc R
C11 C 0.4811(16) 0.4680(4) 0.7445(4) 0.030(2) Uani 1 1 d U
C12 C 0.3542(15) 0.4125(4) 0.7090(4) 0.030(2) Uani 1 1 d U
C13 C 0.1466(16) 0.4042(4) 0.6577(4) 0.041(2) Uani 1 1 d U
H13A H 0.0562 0.4395 0.6365 0.050 Uiso 1 1 calc R
C14 C 0.0747(17) 0.3432(4) 0.6383(4) 0.042(2) Uani 1 1 d U
H14A H -0.0669 0.3370 0.6033 0.051 Uiso 1 1 calc R
C15 C 0.2023(17) 0.2917(4) 0.6682(4) 0.042(2) Uani 1 1 d U
H15A H 0.1457 0.2504 0.6547 0.051 Uiso 1 1 calc R
C16 C 0.4133(17) 0.2997(4) 0.7180(4) 0.036(2) Uani 1 1 d U
H16A H 0.5034 0.2640 0.7385 0.043 Uiso 1 1 calc R
C17 C 0.4914(17) 0.3589(4) 0.7375(4) 0.0292(19) Uani 1 1 d U
C18 C 0.7061(18) 0.3797(4) 0.7878(4) 0.0310(19) Uani 1 1 d U
C19 C 0.8986(18) 0.3455(4) 0.8248(4) 0.034(2) Uani 1 1 d U
H19A H 0.9028 0.3008 0.8206 0.041 Uiso 1 1 calc R
C20 C 1.0905(17) 0.3764(4) 0.8690(4) 0.031(2) Uani 1 1 d U
H20A H 1.2259 0.3530 0.8954 0.038 Uiso 1 1 calc R
C21 C 1.0812(16) 0.4426(4) 0.8740(4) 0.032(2) Uani 1 1 d U
H21A H 1.2134 0.4637 0.9036 0.038 Uiso 1 1 calc R
C22 C 0.8849(16) 0.4774(4) 0.8369(4) 0.031(2) Uani 1 1 d U
H22A H 0.8770 0.5219 0.8419 0.038 Uiso 1 1 calc R
C23 C 0.6985(17) 0.4462(4) 0.7922(4) 0.030(2) Uani 1 1 d U
C24 C 0.3062(19) 0.6693(4) 0.9233(4) 0.055(3) Uani 1 1 d U
H24A H 0.4489 0.6689 0.8898 0.067 Uiso 1 1 calc R
Cl1 Cl 0.3884(6) 0.72903(13) 0.98051(16) 0.0966(11) Uani 1 1 d U
Cl2 Cl 0.3146(9) 0.59787(13) 0.96326(19) 0.1235(15) Uani 1 1 d U
Cl3 Cl -0.0160(6) 0.6818(2) 0.8796(2) 0.1433(18) Uani 1 1 d U

loop_
_atom_site_aniso_label
_atom_site_aniso_U_11
_atom_site_aniso_U_22
_atom_site_aniso_U_33
_atom_site_aniso_U_23
_atom_site_aniso_U_13
_atom_site_aniso_U_12
N1 0.020(4) 0.028(3) 0.036(4) 0.010(3) 0.003(3) -0.017(3)
N2 0.019(4) 0.035(4) 0.047(5) -0.003(4) 0.000(3) -0.014(3)
O1 0.041(4) 0.039(3) 0.047(4) -0.005(3) -0.002(3) -0.006(3)
C1 0.023(5) 0.035(4) 0.036(5) -0.004(4) -0.004(4) -0.009(4)
C2 0.020(5) 0.042(5) 0.029(4) -0.003(4) 0.006(3) -0.003(4)
C3 0.030(5) 0.032(5) 0.044(5) 0.000(4) -0.005(4) -0.003(4)
C4 0.024(5) 0.033(4) 0.033(5) -0.003(4) -0.008(4) -0.007(4)
C5 0.034(6) 0.043(6) 0.044(6) 0.011(4) -0.005(4) -0.004(4)
C6 0.048(7) 0.062(6) 0.043(6) 0.010(5) 0.011(5) -0.007(5)
C7 0.037(6) 0.066(6) 0.032(5) -0.008(5) 0.008(4) 0.008(6)
C8 0.030(5) 0.041(5) 0.025(5) 0.002(4) -0.001(4) 0.007(4)
C9 0.013(5) 0.040(5) 0.028(4) 0.002(4) -0.003(3) -0.003(4)
C10 0.016(5) 0.032(5) 0.039(5) -0.005(3) -0.002(3) 0.004(4)
C11 0.032(6) 0.025(4) 0.032(5) 0.003(4) 0.005(4) -0.001(4)
C12 0.026(5) 0.028(4) 0.035(5) 0.002(4) 0.004(3) -0.009(4)
C13 0.029(6) 0.040(5) 0.056(6) -0.006(5) 0.005(4) -0.004(4)
C14 0.021(5) 0.050(6) 0.055(6) -0.011(5) -0.004(4) -0.004(4)
C15 0.042(6) 0.031(5) 0.056(6) -0.013(4) 0.016(4) -0.008(4)
C16 0.042(6) 0.029(4) 0.039(6) -0.002(4) 0.017(4) 0.000(4)
C17 0.028(5) 0.037(4) 0.025(5) -0.005(4) 0.017(3) -0.006(4)
C18 0.030(5) 0.032(4) 0.031(5) -0.005(4) 0.005(3) 0.001(4)
C19 0.047(5) 0.032(5) 0.025(5) -0.004(4) 0.006(4) 0.010(4)
C20 0.032(5) 0.039(5) 0.023(5) 0.001(4) 0.002(4) 0.004(5)
C21 0.021(5) 0.039(5) 0.035(5) 0.001(4) 0.003(4) 0.000(4)
C22 0.029(5) 0.033(4) 0.032(5) 0.003(4) 0.005(4) 0.000(4)
C23 0.027(5) 0.029(4) 0.035(5) -0.001(4) 0.003(3) 0.000(4)
C24 0.071(7) 0.068(6) 0.027(6) 0.004(4) -0.002(5) 0.021(6)
Cl1 0.128(3) 0.0633(18) 0.103(2) -0.0282(19) 0.041(2) -0.011(2)
Cl2 0.206(4) 0.055(2) 0.109(3) 0.008(2) 0.010(3) -0.018(3)
Cl3 0.0411(18) 0.255(5) 0.135(3) 0.051(3) 0.0094(19) 0.004(3)

loop_
_atom_type_symbol
_atom_type_description
_atom_type_scat_dispersion_real
_atom_type_scat_dispersion_imag
_atom_type_scat_source
C C 0.0033 0.0016 'International Tables Vol C Tables 4.2.6.8 and 6.1.1.4'
H H 0.0000 0.0000 'International Tables Vol C Tables 4.2.6.8 and 6.1.1.4'
N N 0.0061 0.0033 'International Tables Vol C Tables 4.2.6.8 and 6.1.1.4'
O O 0.0106 0.0060 'International Tables Vol C Tables 4.2.6.8 and 6.1.1.4'
Cl Cl 0.1484 0.1585 'International Tables Vol C Tables 4.2.6.8 and 6.1.1.4'

loop_
_geom_angle_atom_site_label_1
_geom_angle_atom_site_label_2
_geom_angle_atom_site_label_3
_geom_angle
C11 N1 N2 122.2(6)
C11 N1 C10 126.3(6)
N2 N1 C10 111.3(6)
C1 N2 N1 107.8(6)
O1 C1 N2 124.6(7)
O1 C1 C2 121.6(8)
N2 C1 C2 113.8(8)
C1 C2 C3 114.8(7)
C1 C2 C10 100.0(7)
C3 C2 C10 104.1(7)
C4 C3 C2 104.7(7)
C5 C4 C9 120.7(8)
C5 C4 C3 129.6(8)
C9 C4 C3 109.7(7)
C4 C5 C6 119.7(8)
C5 C6 C7 120.6(9)
C8 C7 C6 119.3(9)
C7 C8 C9 119.9(8)
C8 C9 C4 119.6(8)
C8 C9 C10 130.1(7)
C4 C9 C10 110.0(7)
C9 C10 N1 111.5(6)
C9 C10 C2 105.2(7)
N1 C10 C2 102.2(6)
N1 C11 C23 125.7(7)
N1 C11 C12 125.8(7)
C23 C11 C12 108.5(7)
C13 C12 C17 119.1(8)
C13 C12 C11 134.7(8)
C17 C12 C11 106.3(7)
C14 C13 C12 118.5(8)
C15 C14 C13 121.7(8)
C14 C15 C16 120.0(8)
C17 C16 C15 119.6(8)
C16 C17 C12 121.0(8)
C16 C17 C18 130.1(8)
C12 C17 C18 108.9(7)
C19 C18 C23 121.4(8)
C19 C18 C17 129.7(8)
C23 C18 C17 108.8(7)
C18 C19 C20 119.4(7)
C19 C20 C21 119.3(8)
C22 C21 C20 121.4(8)
C21 C22 C23 118.7(8)
C22 C23 C18 119.8(8)
C22 C23 C11 132.8(8)
C18 C23 C11 107.5(7)
Cl2 C24 Cl1 110.2(5)
Cl2 C24 Cl3 110.6(6)
Cl1 C24 Cl3 111.7(5)

loop_
_geom_bond_atom_site_label_1
_geom_bond_atom_site_label_2
_geom_bond_distance
N1 C11 1.311(8)
N1 N2 1.371(8)
N1 C10 1.504(9)
N2 C1 1.328(10)
O1 C1 1.235(9)
C1 C2 1.521(11)
C2 C3 1.523(11)
C2 C10 1.535(11)
C3 C4 1.489(10)
C4 C5 1.361(11)
C4 C9 1.404(10)
C5 C6 1.369(11)
C6 C7 1.407(11)
C7 C8 1.380(11)
C8 C9 1.381(10)
C9 C10 1.476(10)
C11 C23 1.443(10)
C11 C12 1.481(10)
C12 C13 1.390(11)
C12 C17 1.414(10)
C13 C14 1.387(11)
C14 C15 1.370(11)
C15 C16 1.381(11)
C16 C17 1.359(10)
C17 C18 1.459(11)
C18 C19 1.356(11)
C18 C23 1.412(10)
C19 C20 1.396(10)
C20 C21 1.408(11)
C21 C22 1.375(10)
C22 C23 1.388(10)
C24 Cl2 1.710(9)
C24 Cl1 1.729(9)
C24 Cl3 1.753(9)

loop_
_geom_torsion_atom_site_label_1
_geom_torsion_atom_site_label_2
_geom_torsion_atom_site_label_3
_geom_torsion_atom_site_label_4
_geom_torsion
C11 N1 N2 C1 -174.7(7)
C10 N1 N2 C1 9.8(9)
N1 N2 C1 O1 -176.1(8)
N1 N2 C1 C2 5.5(9)
O1 C1 C2 C3 53.4(11)
N2 C1 C2 C3 -128.1(8)
O1 C1 C2 C10 164.1(8)
N2 C1 C2 C10 -17.4(9)
C1 C2 C3 C4 83.7(9)
C10 C2 C3 C4 -24.5(8)
C2 C3 C4 C5 -161.3(8)
C2 C3 C4 C9 17.7(8)
C9 C4 C5 C6 -1.9(12)
C3 C4 C5 C6 176.9(8)
C4 C5 C6 C7 2.5(13)
C5 C6 C7 C8 -2.7(13)
C6 C7 C8 C9 2.2(12)
C7 C8 C9 C4 -1.5(11)
C7 C8 C9 C10 -174.9(8)
C5 C4 C9 C8 1.4(11)
C3 C4 C9 C8 -177.6(6)
C5 C4 C9 C10 176.0(7)
C3 C4 C9 C10 -3.1(9)
C8 C9 C10 N1 51.1(11)
C4 C9 C10 N1 -122.8(7)
C8 C9 C10 C2 161.1(7)
C4 C9 C10 C2 -12.8(8)
C11 N1 C10 C9 -83.5(9)
N2 N1 C10 C9 91.7(8)
C11 N1 C10 C2 164.6(7)
N2 N1 C10 C2 -20.2(8)
C1 C2 C10 C9 -96.0(7)
C3 C2 C10 C9 22.9(8)
C1 C2 C10 N1 20.5(7)
C3 C2 C10 N1 139.4(6)
N2 N1 C11 C23 -4.1(11)
C10 N1 C11 C23 170.7(7)
N2 N1 C11 C12 176.6(8)
C10 N1 C11 C12 -8.7(11)
N1 C11 C12 C13 1.5(14)
C23 C11 C12 C13 -177.9(9)
N1 C11 C12 C17 -178.8(7)
C23 C11 C12 C17 1.7(9)
C17 C12 C13 C14 2.5(12)
C11 C12 C13 C14 -177.9(9)
C12 C13 C14 C15 0.0(12)
C13 C14 C15 C16 -1.6(12)
C14 C15 C16 C17 0.6(13)
C15 C16 C17 C12 1.9(12)
C15 C16 C17 C18 -179.6(8)
C13 C12 C17 C16 -3.5(12)
C11 C12 C17 C16 176.7(7)
C13 C12 C17 C18 177.7(7)
C11 C12 C17 C18 -2.0(9)
C16 C17 C18 C19 5.8(15)
C12 C17 C18 C19 -175.6(9)
C16 C17 C18 C23 -177.0(8)
C12 C17 C18 C23 1.6(9)
C23 C18 C19 C20 1.1(13)
C17 C18 C19 C20 178.0(7)
C18 C19 C20 C21 -0.4(12)
C19 C20 C21 C22 0.9(12)
C20 C21 C22 C23 -2.1(13)
C21 C22 C23 C18 2.8(13)
C21 C22 C23 C11 -176.4(8)
C19 C18 C23 C22 -2.3(13)
C17 C18 C23 C22 -179.8(7)
C19 C18 C23 C11 177.0(8)
C17 C18 C23 C11 -0.5(9)
N1 C11 C23 C22 -1.0(15)
C12 C11 C23 C22 178.5(9)
N1 C11 C23 C18 179.8(7)
C12 C11 C23 C18 -0.8(9)
